data_1514792
loop_
_publ_author_name
'Cui, Sunliang'
'Zhang, Yan'
'Wu, Qifan'

_publ_section_title
;
 Rh(iii)-catalyzed C--H activation/cycloaddition of benzamides and
 methylenecyclopropanes: divergence in ring formation
;
_journal_issue 9
_journal_name_full 'Chemical Science'
_journal_page_first 3421
_journal_paper_doi 10.1039/c3sc51424b
_journal_volume 4
_journal_year 2013
_chemical_formula_moiety 'C15 H13 N O2, C H Cl3 '
_chemical_formula_sum 'C16 H14 Cl3 N O2'
_chemical_formula_weight 358.63
_chemical_name_systematic
;
?
;
_space_group_IT_number 61
_symmetry_cell_setting orthorhombic
_symmetry_space_group_name_Hall '-P 2ac 2ab'
_symmetry_space_group_name_H-M 'P b c a'
_atom_sites_solution_hydrogens geom
_atom_sites_solution_primary direct
_atom_sites_solution_secondary difmap
_audit_creation_method SHELXL-97
_cell_angle_alpha 90.00
_cell_angle_beta 90.00
_cell_angle_gamma 90.00
_cell_formula_units_Z 8
_cell_length_a 9.7761(9)
_cell_length_b 14.7382(10)
_cell_length_c 24.0669(16)
_cell_measurement_reflns_used 3926
_cell_measurement_temperature 293(2)
_cell_measurement_theta_max 29.4786
_cell_measurement_theta_min 3.0135
_cell_volume 3467.6(5)
_computing_cell_refinement 'CrysAlis PRO (Agilent Technologies, 2011)'
_computing_data_collection 'CrysAlis PRO'
_computing_data_reduction 'CrysAlis PRO'
_computing_molecular_graphics 'OLEX2 (Dolomanov et al., 2009)'
_computing_publication_material OLEX2
_computing_structure_refinement 'SHELXL-97 (Sheldrick, 2008)'
_computing_structure_solution 'SHELXS-97 (Sheldrick, 2008)'
_diffrn_ambient_temperature 293(2)
_diffrn_detector_area_resol_mean 10.3592
_diffrn_measured_fraction_theta_full 0.998
_diffrn_measured_fraction_theta_max 0.998
_diffrn_measurement_device_type 'Xcalibur, Atlas, Gemini ultra'
_diffrn_measurement_method '\w scans'
_diffrn_radiation_monochromator graphite
_diffrn_radiation_source 'fine-focus sealed tube'
_diffrn_radiation_type MoK\a
_diffrn_radiation_wavelength 0.71073
_diffrn_reflns_av_R_equivalents 0.0532
_diffrn_reflns_av_sigmaI/netI 0.0262
_diffrn_reflns_limit_h_max 11
_diffrn_reflns_limit_h_min -10
_diffrn_reflns_limit_k_max 17
_diffrn_reflns_limit_k_min -13
_diffrn_reflns_limit_l_max 28
_diffrn_reflns_limit_l_min -27
_diffrn_reflns_number 21630
_diffrn_reflns_theta_full 25.35
_diffrn_reflns_theta_max 25.35
_diffrn_reflns_theta_min 3.02
_exptl_absorpt_coefficient_mu 0.533
_exptl_absorpt_correction_T_max 0.9008
_exptl_absorpt_correction_T_min 0.7839
_exptl_absorpt_correction_type multi-scan
_exptl_absorpt_process_details
;
CrysAlis PRO (Agilent Technologies, 2011)
;
_exptl_crystal_colour colorless
_exptl_crystal_density_diffrn 1.374
_exptl_crystal_density_method 'not measured'
_exptl_crystal_description platelet
_exptl_crystal_F_000 1472
_exptl_crystal_size_max 0.48
_exptl_crystal_size_mid 0.35
_exptl_crystal_size_min 0.20
_refine_diff_density_max 0.856
_refine_diff_density_min -0.472
_refine_diff_density_rms 0.083
_refine_ls_extinction_method none
_refine_ls_goodness_of_fit_ref 1.023
_refine_ls_hydrogen_treatment constr
_refine_ls_matrix_type full
_refine_ls_number_parameters 199
_refine_ls_number_reflns 3167
_refine_ls_number_restraints 0
_refine_ls_restrained_S_all 1.023
_refine_ls_R_factor_all 0.1182
_refine_ls_R_factor_gt 0.0901
_refine_ls_shift/su_max 0.000
_refine_ls_shift/su_mean 0.000
_refine_ls_structure_factor_coef Fsqd
_refine_ls_weighting_details 'calc w=1/[\s^2^(Fo^2^)+(0.1446P)^2^+5.5871P] where P=(Fo^2^+2Fc^2^)/3'
_refine_ls_weighting_scheme calc
_refine_ls_wR_factor_gt 0.2524
_refine_ls_wR_factor_ref 0.2826
_reflns_number_gt 2184
_reflns_number_total 3167
_reflns_threshold_expression >2sigma(I)
_cod_data_source_file c3sc51424b.txt
_cod_data_source_block 130226_Zy_3_32
_cod_database_code 1514792

loop_
_symmetry_equiv_pos_as_xyz
'x, y, z'
'-x+1/2, -y, z+1/2'
'x+1/2, -y+1/2, -z'
'-x, y+1/2, -z+1/2'
'-x, -y, -z'
'x-1/2, y, -z-1/2'
'-x-1/2, y-1/2, z'
'x, -y-1/2, z-1/2'

loop_
_atom_site_label
_atom_site_type_symbol
_atom_site_fract_x
_atom_site_fract_y
_atom_site_fract_z
_atom_site_U_iso_or_equiv
_atom_site_adp_type
_atom_site_occupancy
_atom_site_symmetry_multiplicity
_atom_site_calc_flag
_atom_site_refinement_flags
Cl1 Cl -0.1833(2) 0.12688(14) 0.31642(9) 0.1128(7) Uani 1 1 d .
Cl2 Cl 0.1060(2) 0.13064(14) 0.32865(10) 0.1211(8) Uani 1 1 d .
Cl3 Cl -0.0151(4) -0.00016(14) 0.25512(8) 0.1517(12) Uani 1 1 d .
O1 O 0.5459(3) 0.3355(2) 0.35801(12) 0.0586(9) Uani 1 1 d .
O2 O 0.5440(3) 0.4623(2) 0.43292(12) 0.0569(8) Uani 1 1 d .
N1 N 0.4540(4) 0.3763(3) 0.50052(14) 0.0540(9) Uani 1 1 d .
H1 H 0.4567 0.4239 0.5212 0.065 Uiso 1 1 calc R
C1 C 0.5264(6) 0.2628(4) 0.3246(2) 0.0673(14) Uani 1 1 d .
H1A H 0.5529 0.2603 0.2875 0.081 Uiso 1 1 calc R
C2 C 0.4646(5) 0.1954(3) 0.35139(19) 0.0604(12) Uani 1 1 d .
H2 H 0.4418 0.1390 0.3368 0.072 Uiso 1 1 calc R
C3 C 0.4398(4) 0.2261(3) 0.40676(17) 0.0473(10) Uani 1 1 d .
C4 C 0.4897(4) 0.3129(3) 0.40862(16) 0.0446(9) Uani 1 1 d .
C5 C 0.4973(4) 0.3875(3) 0.44846(16) 0.0449(9) Uani 1 1 d .
C6 C 0.4023(6) 0.2938(3) 0.52730(18) 0.0627(12) Uani 1 1 d .
H6A H 0.3615 0.3103 0.5626 0.075 Uiso 1 1 calc R
H6B H 0.4792 0.2541 0.5351 0.075 Uiso 1 1 calc R
C7 C 0.2974(5) 0.2410(3) 0.49358(19) 0.0618(12) Uani 1 1 d .
H7A H 0.2423 0.2047 0.5186 0.074 Uiso 1 1 calc R
H7B H 0.2370 0.2836 0.4750 0.074 Uiso 1 1 calc R
C8 C 0.3612(4) 0.1800(3) 0.45086(18) 0.0523(10) Uani 1 1 d .
C9 C 0.3444(5) 0.0898(3) 0.4539(2) 0.0611(12) Uani 1 1 d .
H9 H 0.2826 0.0700 0.4806 0.073 Uiso 1 1 calc R
C10 C 0.4099(5) 0.0175(3) 0.4208(2) 0.0573(11) Uani 1 1 d .
C11 C 0.3317(6) -0.0492(3) 0.3958(2) 0.0707(14) Uani 1 1 d .
H11 H 0.2370 -0.0467 0.3991 0.085 Uiso 1 1 calc R
C12 C 0.3898(7) -0.1189(4) 0.3661(3) 0.0828(17) Uani 1 1 d .
H12 H 0.3348 -0.1618 0.3487 0.099 Uiso 1 1 calc R
C13 C 0.5306(7) -0.1249(4) 0.3624(3) 0.0833(18) Uani 1 1 d .
H13 H 0.5712 -0.1728 0.3434 0.100 Uiso 1 1 calc R
C14 C 0.6103(6) -0.0593(4) 0.3871(3) 0.0777(15) Uani 1 1 d .
H14 H 0.7050 -0.0625 0.3842 0.093 Uiso 1 1 calc R
C15 C 0.5510(5) 0.0108(4) 0.4158(2) 0.0712(14) Uani 1 1 d .
H15 H 0.6062 0.0546 0.4322 0.085 Uiso 1 1 calc R
C16 C -0.0352(6) 0.0574(4) 0.3166(2) 0.0755(16) Uani 1 1 d .
H16 H -0.0418 0.0137 0.3471 0.091 Uiso 1 1 calc R

loop_
_atom_site_aniso_label
_atom_site_aniso_U_11
_atom_site_aniso_U_22
_atom_site_aniso_U_33
_atom_site_aniso_U_23
_atom_site_aniso_U_13
_atom_site_aniso_U_12
Cl1 0.0875(13) 0.1177(15) 0.1332(16) 0.0030(11) -0.0226(10) 0.0057(10)
Cl2 0.0877(13) 0.1000(14) 0.176(2) -0.0038(12) -0.0165(12) -0.0060(10)
Cl3 0.302(4) 0.0830(13) 0.0705(11) -0.0050(9) 0.0202(14) 0.0058(16)
O1 0.080(2) 0.0471(17) 0.0489(16) 0.0004(13) 0.0127(14) -0.0044(15)
O2 0.073(2) 0.0454(17) 0.0522(17) -0.0017(14) 0.0049(14) -0.0089(14)
N1 0.065(2) 0.049(2) 0.048(2) -0.0019(16) 0.0048(17) -0.0057(17)
C1 0.090(4) 0.058(3) 0.054(3) -0.008(2) 0.010(2) 0.001(3)
C2 0.079(3) 0.045(3) 0.057(3) -0.008(2) -0.001(2) -0.001(2)
C3 0.045(2) 0.044(2) 0.053(2) 0.0012(18) -0.0027(18) 0.0026(17)
C4 0.046(2) 0.044(2) 0.044(2) 0.0034(17) 0.0005(16) 0.0042(17)
C5 0.043(2) 0.045(2) 0.047(2) 0.0016(17) -0.0045(17) -0.0007(17)
C6 0.082(3) 0.058(3) 0.049(2) 0.003(2) 0.012(2) -0.002(2)
C7 0.054(3) 0.059(3) 0.073(3) 0.001(2) 0.016(2) -0.007(2)
C8 0.044(2) 0.050(2) 0.064(3) 0.003(2) 0.0015(19) -0.0036(18)
C9 0.057(3) 0.054(3) 0.072(3) 0.004(2) 0.008(2) -0.011(2)
C10 0.055(3) 0.044(2) 0.072(3) 0.011(2) 0.006(2) -0.006(2)
C11 0.062(3) 0.051(3) 0.099(4) 0.003(3) 0.011(3) -0.013(2)
C12 0.096(5) 0.052(3) 0.101(4) -0.006(3) 0.005(3) -0.012(3)
C13 0.110(5) 0.054(3) 0.085(4) 0.010(3) 0.024(3) 0.019(3)
C14 0.059(3) 0.072(4) 0.102(4) 0.019(3) 0.005(3) 0.014(3)
C15 0.057(3) 0.061(3) 0.096(4) 0.008(3) -0.007(3) -0.003(2)
C16 0.101(5) 0.066(3) 0.059(3) 0.008(2) 0.000(3) -0.001(3)

loop_
_atom_type_symbol
_atom_type_description
_atom_type_scat_dispersion_real
_atom_type_scat_dispersion_imag
_atom_type_scat_source
C C 0.0033 0.0016 'International Tables Vol C Tables 4.2.6.8 and 6.1.1.4'
H H 0.0000 0.0000 'International Tables Vol C Tables 4.2.6.8 and 6.1.1.4'
Cl Cl 0.1484 0.1585 'International Tables Vol C Tables 4.2.6.8 and 6.1.1.4'
N N 0.0061 0.0033 'International Tables Vol C Tables 4.2.6.8 and 6.1.1.4'
O O 0.0106 0.0060 'International Tables Vol C Tables 4.2.6.8 and 6.1.1.4'

loop_
_geom_angle_atom_site_label_1
_geom_angle_atom_site_label_2
_geom_angle_atom_site_label_3
_geom_angle
C1 O1 C4 106.1(4)
C5 N1 C6 128.7(4)
C5 N1 H1 115.7
C6 N1 H1 115.7
C2 C1 O1 111.6(4)
C2 C1 H1A 124.2
O1 C1 H1A 124.2
C1 C2 C3 107.0(4)
C1 C2 H2 126.5
C3 C2 H2 126.5
C4 C3 C2 105.4(4)
C4 C3 C8 126.3(4)
C2 C3 C8 127.8(4)
C3 C4 O1 109.8(3)
C3 C4 C5 137.9(4)
O1 C4 C5 112.2(4)
O2 C5 N1 120.4(4)
O2 C5 C4 119.1(4)
N1 C5 C4 120.5(4)
N1 C6 C7 114.9(4)
N1 C6 H6A 108.5
C7 C6 H6A 108.5
N1 C6 H6B 108.5
C7 C6 H6B 108.5
H6A C6 H6B 107.5
C8 C7 C6 113.0(4)
C8 C7 H7A 109.0
C6 C7 H7A 109.0
C8 C7 H7B 109.0
C6 C7 H7B 109.0
H7A C7 H7B 107.8
C9 C8 C3 124.0(4)
C9 C8 C7 120.4(4)
C3 C8 C7 115.6(4)
C8 C9 C10 129.3(4)
C8 C9 H9 115.3
C10 C9 H9 115.3
C11 C10 C15 117.4(5)
C11 C10 C9 120.5(4)
C15 C10 C9 122.0(4)
C12 C11 C10 121.9(5)
C12 C11 H11 119.0
C10 C11 H11 119.0
C11 C12 C13 119.5(6)
C11 C12 H12 120.3
C13 C12 H12 120.3
C14 C13 C12 119.4(5)
C14 C13 H13 120.3
C12 C13 H13 120.3
C15 C14 C13 120.5(5)
C15 C14 H14 119.8
C13 C14 H14 119.8
C14 C15 C10 121.2(5)
C14 C15 H15 119.4
C10 C15 H15 119.4
Cl3 C16 Cl1 112.2(3)
Cl3 C16 Cl2 110.7(3)
Cl1 C16 Cl2 106.5(3)
Cl3 C16 H16 109.1
Cl1 C16 H16 109.1
Cl2 C16 H16 109.1

loop_
_geom_bond_atom_site_label_1
_geom_bond_atom_site_label_2
_geom_bond_distance
Cl1 C16 1.773(6)
Cl2 C16 1.776(6)
Cl3 C16 1.716(6)
O1 C1 1.352(6)
O1 C4 1.377(5)
O2 C5 1.251(5)
N1 C5 1.333(5)
N1 C6 1.467(6)
N1 H1 0.8600
C1 C2 1.329(7)
C1 H1A 0.9300
C2 C3 1.428(6)
C2 H2 0.9300
C3 C4 1.370(6)
C3 C8 1.476(6)
C4 C5 1.461(6)
C6 C7 1.522(7)
C6 H6A 0.9700
C6 H6B 0.9700
C7 C8 1.502(6)
C7 H7A 0.9700
C7 H7B 0.9700
C8 C9 1.342(6)
C9 C10 1.476(7)
C9 H9 0.9300
C10 C11 1.383(7)
C10 C15 1.388(7)
C11 C12 1.375(8)
C11 H11 0.9300
C12 C13 1.382(9)
C12 H12 0.9300
C13 C14 1.376(9)
C13 H13 0.9300
C14 C15 1.371(8)
C14 H14 0.9300
C15 H15 0.9300
C16 H16 0.9800
